data_4074317
loop_
_publ_author_name
'Busetto, Luigi'
'Marchetti, Fabio'
'Zacchini, Stefano'
'Zanotti, Valerio'

_publ_section_title
;
 Unprecedented Zwitterionic Iminium&#x2212;Chalcogenide Bridging Ligands
 in Diiron Complexes
;
_journal_issue 20
_journal_name_full Organometallics
_journal_page_first 4808
_journal_paper_doi 10.1021/om060550r
_journal_volume 25
_journal_year 2006
_chemical_formula_sum 'C25 H25 Fe2 N O3'
_chemical_formula_weight 499.16
_chemical_name_systematic
; 
 ? 
;
_space_group_IT_number 14
_symmetry_cell_setting monoclinic
_symmetry_space_group_name_Hall '-P 2ybc'
_symmetry_space_group_name_H-M 'P 1 21/c 1'
_atom_sites_solution_hydrogens geom
_atom_sites_solution_primary direct
_atom_sites_solution_secondary difmap
_audit_creation_method SHELXL-97
_cell_angle_alpha 90.00
_cell_angle_beta 101.91(3)
_cell_angle_gamma 90.00
_cell_formula_units_Z 4
_cell_length_a 10.498(2)
_cell_length_b 13.149(3)
_cell_length_c 16.805(3)
_cell_measurement_reflns_used 7226
_cell_measurement_temperature 296(2)
_cell_measurement_theta_max 28.0295
_cell_measurement_theta_min 2.4775
_cell_volume 2269.8(8)
_computing_structure_refinement 'SHELXL-97 (Sheldrick, 1997)'
_computing_structure_solution 'SHELXS-97 (Sheldrick, 1990)'
_diffrn_ambient_temperature 296(2)
_diffrn_measured_fraction_theta_full 1.000
_diffrn_measured_fraction_theta_max 1.000
_diffrn_radiation_monochromator graphite
_diffrn_radiation_source 'fine-focus sealed tube'
_diffrn_radiation_type MoK\a
_diffrn_radiation_wavelength 0.71073
_diffrn_reflns_av_R_equivalents 0.0669
_diffrn_reflns_av_sigmaI/netI 0.0491
_diffrn_reflns_limit_h_max 14
_diffrn_reflns_limit_h_min -14
_diffrn_reflns_limit_k_max 18
_diffrn_reflns_limit_k_min -18
_diffrn_reflns_limit_l_max 23
_diffrn_reflns_limit_l_min -24
_diffrn_reflns_number 30058
_diffrn_reflns_theta_full 30.51
_diffrn_reflns_theta_max 30.51
_diffrn_reflns_theta_min 1.98
_exptl_absorpt_coefficient_mu 1.304
_exptl_absorpt_correction_T_max 0.8385
_exptl_absorpt_correction_T_min 0.7535
_exptl_absorpt_correction_type empirical
_exptl_crystal_colour black
_exptl_crystal_density_diffrn 1.461
_exptl_crystal_density_method 'not measured'
_exptl_crystal_description prism
_exptl_crystal_F_000 1032
_exptl_crystal_size_max 0.23
_exptl_crystal_size_mid 0.18
_exptl_crystal_size_min 0.14
_refine_diff_density_max 0.582
_refine_diff_density_min -0.484
_refine_diff_density_rms 0.075
_refine_ls_extinction_method none
_refine_ls_goodness_of_fit_ref 1.001
_refine_ls_hydrogen_treatment constr
_refine_ls_matrix_type full
_refine_ls_number_parameters 284
_refine_ls_number_reflns 6919
_refine_ls_number_restraints 0
_refine_ls_restrained_S_all 1.001
_refine_ls_R_factor_all 0.0665
_refine_ls_R_factor_gt 0.0435
_refine_ls_shift/su_max 0.001
_refine_ls_shift/su_mean 0.000
_refine_ls_structure_factor_coef Fsqd
_refine_ls_weighting_details 'calc w=1/[\s^2^(Fo^2^)+(0.0608P)^2^+0.0000P] where P=(Fo^2^+2Fc^2^)/3'
_refine_ls_weighting_scheme calc
_refine_ls_wR_factor_gt 0.1082
_refine_ls_wR_factor_ref 0.1188
_reflns_number_gt 4828
_reflns_number_total 6919
_reflns_threshold_expression >2sigma(I)
_cod_data_source_file om060550rsi20060623_120323.cif
_cod_data_source_block z57sad
_cod_depositor_comments
;
The following automatic conversions were performed:

'_symmetry_cell_setting' value 'Monoclinic' changed to 'monoclinic'
according to /home/saulius/struct/CIF-dictionaries/cif_core.dic
dictionary named 'cif_core.dic' version 2.4.1 from 2010-06-29.

Automatic conversion script
Id: cif_fix_values 1715 2011-07-08 13:25:40Z adriana 
;
_cod_original_sg_symbol_H-M P2(1)/c
_cod_database_code 4074317

loop_
_symmetry_equiv_pos_as_xyz
'x, y, z'
'-x, y+1/2, -z+1/2'
'-x, -y, -z'
'x, -y-1/2, z-1/2'

loop_
_atom_site_label
_atom_site_type_symbol
_atom_site_fract_x
_atom_site_fract_y
_atom_site_fract_z
_atom_site_U_iso_or_equiv
_atom_site_adp_type
_atom_site_occupancy
_atom_site_symmetry_multiplicity
_atom_site_calc_flag
_atom_site_refinement_flags
Fe1 Fe 0.40475(3) 0.15767(2) 0.383684(19) 0.03404(10) Uani 1 1 d .
Fe2 Fe 0.31058(3) 0.10358(2) 0.238327(18) 0.02859(9) Uani 1 1 d .
C1 C 0.5236(3) 0.2108(2) 0.49256(17) 0.0545(7) Uani 1 1 d .
H1 H 0.5280 0.1800 0.5429 0.065 Uiso 1 1 calc R
C2 C 0.4350(3) 0.2873(2) 0.45867(18) 0.0580(8) Uani 1 1 d .
H2 H 0.3708 0.3161 0.4823 0.070 Uiso 1 1 calc R
C3 C 0.4618(3) 0.3119(2) 0.38313(19) 0.0611(8) Uani 1 1 d .
H3 H 0.4184 0.3608 0.3476 0.073 Uiso 1 1 calc R
C4 C 0.5652(3) 0.2507(3) 0.36916(18) 0.0616(9) Uani 1 1 d .
H4 H 0.6009 0.2514 0.3229 0.074 Uiso 1 1 calc R
C5 C 0.6045(3) 0.1885(3) 0.43749(18) 0.0567(8) Uani 1 1 d .
H5 H 0.6717 0.1411 0.4451 0.068 Uiso 1 1 calc R
C6 C 0.4102(3) 0.1968(2) 0.16553(15) 0.0460(6) Uani 1 1 d .
H6 H 0.4752 0.2440 0.1851 0.055 Uiso 1 1 calc R
C7 C 0.2747(3) 0.2163(2) 0.14538(16) 0.0493(6) Uani 1 1 d .
H7 H 0.2348 0.2787 0.1495 0.059 Uiso 1 1 calc R
C8 C 0.2109(3) 0.1246(2) 0.11802(15) 0.0497(7) Uani 1 1 d .
H8 H 0.1216 0.1155 0.1006 0.060 Uiso 1 1 calc R
C9 C 0.3071(3) 0.0492(2) 0.12186(14) 0.0480(6) Uani 1 1 d .
H9 H 0.2925 -0.0188 0.1076 0.058 Uiso 1 1 calc R
C10 C 0.4286(3) 0.0944(2) 0.15078(15) 0.0471(6) Uani 1 1 d .
H10 H 0.5085 0.0613 0.1588 0.056 Uiso 1 1 calc R
C11 C 0.3050(3) 0.0929(2) 0.43797(15) 0.0448(6) Uani 1 1 d .
O11 O 0.2417(2) 0.0534(2) 0.47690(13) 0.0708(7) Uani 1 1 d .
C12 C 0.2481(2) 0.19767(19) 0.30556(15) 0.0395(5) Uani 1 1 d .
O12 O 0.1644(2) 0.25676(16) 0.30490(13) 0.0600(5) Uani 1 1 d .
C13 C 0.4359(2) 0.03084(17) 0.32728(13) 0.0314(4) Uani 1 1 d .
C14 C 0.3372(2) -0.04752(17) 0.31232(13) 0.0317(4) Uani 1 1 d .
C15 C 0.2120(2) 0.00493(16) 0.27896(12) 0.0289(4) Uani 1 1 d .
O1 O 0.35193(17) -0.14059(13) 0.30068(12) 0.0484(5) Uani 1 1 d .
N1 N 0.09542(17) -0.03034(14) 0.27916(11) 0.0327(4) Uani 1 1 d .
C16 C 0.5723(2) -0.0066(2) 0.32622(16) 0.0432(6) Uani 1 1 d .
H16A H 0.6114 -0.0333 0.3788 0.065 Uiso 1 1 calc R
H16B H 0.6238 0.0489 0.3132 0.065 Uiso 1 1 calc R
H16C H 0.5679 -0.0591 0.2860 0.065 Uiso 1 1 calc R
C17 C 0.0728(3) -0.1189(2) 0.32862(17) 0.0484(6) Uani 1 1 d .
H17A H 0.1548 -0.1455 0.3569 0.073 Uiso 1 1 calc R
H17B H 0.0266 -0.1705 0.2938 0.073 Uiso 1 1 calc R
H17C H 0.0222 -0.0982 0.3673 0.073 Uiso 1 1 calc R
C18 C -0.0185(2) 0.01309(18) 0.22605(15) 0.0380(5) Uani 1 1 d .
C19 C -0.0507(2) -0.0203(2) 0.14550(16) 0.0466(6) Uani 1 1 d .
C20 C -0.1580(3) 0.0242(3) 0.0953(2) 0.0688(10) Uani 1 1 d .
H20 H -0.1825 0.0034 0.0414 0.083 Uiso 1 1 calc R
C21 C -0.2283(3) 0.0982(3) 0.1242(3) 0.0846(14) Uani 1 1 d .
H21 H -0.2978 0.1288 0.0890 0.102 Uiso 1 1 calc R
C22 C -0.1980(3) 0.1279(3) 0.2038(3) 0.0704(10) Uani 1 1 d .
H22 H -0.2473 0.1782 0.2222 0.084 Uiso 1 1 calc R
C23 C -0.0938(2) 0.0835(2) 0.25773(19) 0.0502(7) Uani 1 1 d .
C24 C 0.0229(3) -0.1029(2) 0.11302(18) 0.0585(8) Uani 1 1 d .
H24A H 0.0965 -0.1227 0.1541 0.088 Uiso 1 1 calc R
H24B H 0.0524 -0.0783 0.0662 0.088 Uiso 1 1 calc R
H24C H -0.0331 -0.1604 0.0980 0.088 Uiso 1 1 calc R
C25 C -0.0671(3) 0.1105(3) 0.3464(2) 0.0684(9) Uani 1 1 d .
H25A H -0.0981 0.0571 0.3764 0.103 Uiso 1 1 calc R
H25B H -0.1111 0.1728 0.3537 0.103 Uiso 1 1 calc R
H25C H 0.0248 0.1191 0.3658 0.103 Uiso 1 1 calc R

loop_
_atom_site_aniso_label
_atom_site_aniso_U_11
_atom_site_aniso_U_22
_atom_site_aniso_U_33
_atom_site_aniso_U_23
_atom_site_aniso_U_13
_atom_site_aniso_U_12
Fe1 0.03632(18) 0.03795(19) 0.02740(16) -0.00314(13) 0.00551(13) -0.00372(13)
Fe2 0.02732(16) 0.03149(17) 0.02604(15) 0.00176(12) 0.00336(11) -0.00219(12)
C1 0.0640(18) 0.0594(18) 0.0348(13) -0.0068(12) -0.0024(12) -0.0156(14)
C2 0.072(2) 0.0535(17) 0.0471(16) -0.0189(13) 0.0079(14) -0.0072(15)
C3 0.082(2) 0.0421(15) 0.0528(17) -0.0042(13) -0.0011(16) -0.0198(15)
C4 0.0653(19) 0.076(2) 0.0449(16) -0.0158(15) 0.0154(14) -0.0376(17)
C5 0.0424(15) 0.0689(19) 0.0549(17) -0.0176(15) 0.0008(13) -0.0151(13)
C6 0.0495(15) 0.0539(16) 0.0357(12) 0.0069(11) 0.0111(11) -0.0191(12)
C7 0.0595(17) 0.0485(15) 0.0400(13) 0.0162(11) 0.0106(12) 0.0056(13)
C8 0.0408(14) 0.0712(18) 0.0322(12) 0.0145(12) -0.0037(10) -0.0151(13)
C9 0.0684(18) 0.0468(15) 0.0289(11) -0.0022(10) 0.0104(12) -0.0114(13)
C10 0.0461(14) 0.0640(18) 0.0341(12) 0.0032(11) 0.0152(11) 0.0009(12)
C11 0.0459(14) 0.0557(16) 0.0304(11) 0.0000(11) 0.0025(10) -0.0043(12)
O11 0.0657(14) 0.1039(19) 0.0444(11) 0.0120(12) 0.0150(10) -0.0223(13)
C12 0.0390(13) 0.0393(12) 0.0405(12) -0.0007(10) 0.0090(10) 0.0016(10)
O12 0.0538(12) 0.0606(13) 0.0661(13) -0.0032(10) 0.0132(10) 0.0234(10)
C13 0.0288(10) 0.0354(11) 0.0291(10) 0.0020(8) 0.0036(8) 0.0004(8)
C14 0.0303(10) 0.0325(11) 0.0313(10) 0.0050(8) 0.0039(8) 0.0020(8)
C15 0.0299(10) 0.0283(10) 0.0273(10) -0.0003(8) 0.0031(8) 0.0012(8)
O1 0.0410(10) 0.0309(9) 0.0710(13) 0.0012(8) 0.0063(9) 0.0024(7)
N1 0.0284(9) 0.0341(10) 0.0349(9) 0.0027(8) 0.0046(7) -0.0032(7)
C16 0.0332(12) 0.0494(15) 0.0456(14) 0.0010(11) 0.0050(10) 0.0047(10)
C17 0.0408(14) 0.0493(15) 0.0555(16) 0.0117(12) 0.0107(12) -0.0085(11)
C18 0.0269(11) 0.0394(12) 0.0461(13) 0.0085(10) 0.0034(10) -0.0062(9)
C19 0.0351(13) 0.0569(16) 0.0455(14) 0.0105(12) 0.0028(11) -0.0147(11)
C20 0.0413(16) 0.098(3) 0.0588(18) 0.0278(18) -0.0089(14) -0.0149(17)
C21 0.0365(16) 0.108(3) 0.102(3) 0.059(3) -0.0009(18) 0.0038(18)
C22 0.0342(15) 0.062(2) 0.119(3) 0.025(2) 0.0247(18) 0.0116(13)
C23 0.0316(13) 0.0448(14) 0.076(2) 0.0048(13) 0.0149(13) -0.0023(10)
C24 0.0639(19) 0.0652(19) 0.0481(16) -0.0104(14) 0.0160(14) -0.0230(15)
C25 0.0557(19) 0.068(2) 0.088(3) -0.0199(18) 0.0305(18) 0.0021(15)

loop_
_atom_type_symbol
_atom_type_description
_atom_type_scat_dispersion_real
_atom_type_scat_dispersion_imag
_atom_type_scat_source
C C 0.0033 0.0016 'International Tables Vol C Tables 4.2.6.8 and 6.1.1.4'
H H 0.0000 0.0000 'International Tables Vol C Tables 4.2.6.8 and 6.1.1.4'
N N 0.0061 0.0033 'International Tables Vol C Tables 4.2.6.8 and 6.1.1.4'
O O 0.0106 0.0060 'International Tables Vol C Tables 4.2.6.8 and 6.1.1.4'
Fe Fe 0.3463 0.8444 'International Tables Vol C Tables 4.2.6.8 and 6.1.1.4'

loop_
_geom_angle_atom_site_label_1
_geom_angle_atom_site_label_2
_geom_angle_atom_site_label_3
_geom_angle
C11 Fe1 C12 88.28(11)
C11 Fe1 C13 90.88(11)
C12 Fe1 C13 96.00(10)
C11 Fe1 C2 96.61(13)
C12 Fe1 C2 100.74(12)
C13 Fe1 C2 161.83(11)
C11 Fe1 C1 91.11(12)
C12 Fe1 C1 139.39(12)
C13 Fe1 C1 124.61(11)
C2 Fe1 C1 39.05(12)
C11 Fe1 C3 132.13(14)
C12 Fe1 C3 86.47(12)
C13 Fe1 C3 136.99(12)
C2 Fe1 C3 38.56(12)
C1 Fe1 C3 64.48(12)
C11 Fe1 C4 155.68(11)
C12 Fe1 C4 110.08(12)
C13 Fe1 C4 102.45(12)
C2 Fe1 C4 65.14(13)
C1 Fe1 C4 64.57(12)
C3 Fe1 C4 38.74(13)
C11 Fe1 C5 120.78(12)
C12 Fe1 C5 147.92(12)
C13 Fe1 C5 96.74(11)
C2 Fe1 C5 65.22(13)
C1 Fe1 C5 38.71(12)
C3 Fe1 C5 64.38(13)
C4 Fe1 C5 38.21(12)
C11 Fe1 Fe2 102.08(8)
C12 Fe1 Fe2 47.34(8)
C13 Fe1 Fe2 51.20(6)
C2 Fe1 Fe2 141.55(9)
C1 Fe1 Fe2 165.91(9)
C3 Fe1 Fe2 108.58(8)
C4 Fe1 Fe2 102.12(8)
C5 Fe1 Fe2 127.68(9)
C15 Fe2 C12 87.10(10)
C15 Fe2 C13 74.13(9)
C12 Fe2 C13 96.98(10)
C15 Fe2 C9 101.63(10)
C12 Fe2 C9 148.35(11)
C13 Fe2 C9 114.66(11)
C15 Fe2 C8 103.86(10)
C12 Fe2 C8 109.05(12)
C13 Fe2 C8 153.83(11)
C9 Fe2 C8 39.41(11)
C15 Fe2 C10 131.39(10)
C12 Fe2 C10 141.48(11)
C13 Fe2 C10 95.87(10)
C9 Fe2 C10 39.01(11)
C8 Fe2 C10 65.38(11)
C15 Fe2 C7 136.21(10)
C12 Fe2 C7 87.25(11)
C13 Fe2 C7 149.65(10)
C9 Fe2 C7 65.31(11)
C8 Fe2 C7 39.00(11)
C10 Fe2 C7 64.50(11)
C15 Fe2 C6 166.47(10)
C12 Fe2 C6 103.73(11)
C13 Fe2 C6 111.87(10)
C9 Fe2 C6 64.91(11)
C8 Fe2 C6 65.20(10)
C10 Fe2 C6 38.05(11)
C7 Fe2 C6 38.63(11)
C15 Fe2 C14 39.61(8)
C12 Fe2 C14 104.97(10)
C13 Fe2 C14 38.01(8)
C9 Fe2 C14 100.75(10)
C8 Fe2 C14 127.49(10)
C10 Fe2 C14 107.44(10)
C7 Fe2 C14 165.59(10)
C6 Fe2 C14 140.46(10)
C15 Fe2 Fe1 88.74(6)
C12 Fe2 Fe1 49.72(8)
C13 Fe2 Fe1 49.85(7)
C9 Fe2 Fe1 158.46(8)
C8 Fe2 Fe1 155.40(9)
C10 Fe2 Fe1 121.18(8)
C7 Fe2 Fe1 119.02(8)
C6 Fe2 Fe1 104.41(7)
C14 Fe2 Fe1 75.26(6)
C2 C1 C5 108.7(3)
C2 C1 Fe1 70.30(16)
C5 C1 Fe1 71.96(15)
C2 C1 H1 125.7
C5 C1 H1 125.7
Fe1 C1 H1 123.7
C3 C2 C1 107.1(3)
C3 C2 Fe1 71.12(16)
C1 C2 Fe1 70.65(16)
C3 C2 H2 126.5
C1 C2 H2 126.5
Fe1 C2 H2 123.4
C2 C3 C4 109.0(3)
C2 C3 Fe1 70.32(17)
C4 C3 Fe1 71.43(17)
C2 C3 H3 125.5
C4 C3 H3 125.5
Fe1 C3 H3 124.4
C5 C4 C3 107.7(3)
C5 C4 Fe1 71.19(17)
C3 C4 Fe1 69.84(17)
C5 C4 H4 126.2
C3 C4 H4 126.2
Fe1 C4 H4 124.4
C4 C5 C1 107.5(3)
C4 C5 Fe1 70.59(17)
C1 C5 Fe1 69.33(16)
C4 C5 H5 126.2
C1 C5 H5 126.2
Fe1 C5 H5 125.4
C10 C6 C7 107.6(2)
C10 C6 Fe2 69.54(15)
C7 C6 Fe2 69.91(14)
C10 C6 H6 126.2
C7 C6 H6 126.2
Fe2 C6 H6 125.9
C8 C7 C6 108.0(3)
C8 C7 Fe2 69.13(14)
C6 C7 Fe2 71.45(14)
C8 C7 H7 126.0
C6 C7 H7 126.0
Fe2 C7 H7 125.0
C9 C8 C7 107.4(2)
C9 C8 Fe2 69.63(14)
C7 C8 Fe2 71.87(14)
C9 C8 H8 126.3
C7 C8 H8 126.3
Fe2 C8 H8 123.8
C10 C9 C8 108.2(2)
C10 C9 Fe2 71.90(15)
C8 C9 Fe2 70.96(15)
C10 C9 H9 125.9
C8 C9 H9 125.9
Fe2 C9 H9 122.9
C6 C10 C9 108.8(3)
C6 C10 Fe2 72.40(15)
C9 C10 Fe2 69.09(15)
C6 C10 H10 125.6
C9 C10 H10 125.6
Fe2 C10 H10 124.5
O11 C11 Fe1 176.6(2)
O12 C12 Fe2 141.6(2)
O12 C12 Fe1 135.3(2)
Fe2 C12 Fe1 82.94(10)
C14 C13 C16 114.3(2)
C14 C13 Fe1 120.03(16)
C16 C13 Fe1 121.92(16)
C14 C13 Fe2 82.79(12)
C16 C13 Fe2 128.16(16)
Fe1 C13 Fe2 78.95(8)
O1 C14 C13 128.0(2)
O1 C14 C15 121.44(19)
C13 C14 C15 106.31(18)
O1 C14 Fe2 138.94(17)
C13 C14 Fe2 59.20(11)
C15 C14 Fe2 53.43(11)
N1 C15 C14 126.03(19)
N1 C15 Fe2 146.38(17)
C14 C15 Fe2 86.97(13)
C15 N1 C18 120.68(18)
C15 N1 C17 122.64(19)
C18 N1 C17 116.58(18)
C13 C16 H16A 109.5
C13 C16 H16B 109.5
H16A C16 H16B 109.5
C13 C16 H16C 109.5
H16A C16 H16C 109.5
H16B C16 H16C 109.5
N1 C17 H17A 109.5
N1 C17 H17B 109.5
H17A C17 H17B 109.5
N1 C17 H17C 109.5
H17A C17 H17C 109.5
H17B C17 H17C 109.5
C23 C18 C19 122.5(2)
C23 C18 N1 119.1(2)
C19 C18 N1 118.4(2)
C20 C19 C18 117.3(3)
C20 C19 C24 119.9(3)
C18 C19 C24 122.8(2)
C21 C20 C19 120.9(3)
C21 C20 H20 119.6
C19 C20 H20 119.6
C22 C21 C20 121.1(3)
C22 C21 H21 119.4
C20 C21 H21 119.4
C21 C22 C23 120.5(3)
C21 C22 H22 119.7
C23 C22 H22 119.7
C18 C23 C22 117.4(3)
C18 C23 C25 122.2(3)
C22 C23 C25 120.3(3)
C19 C24 H24A 109.5
C19 C24 H24B 109.5
H24A C24 H24B 109.5
C19 C24 H24C 109.5
H24A C24 H24C 109.5
H24B C24 H24C 109.5
C23 C25 H25A 109.5
C23 C25 H25B 109.5
H25A C25 H25B 109.5
C23 C25 H25C 109.5
H25A C25 H25C 109.5
H25B C25 H25C 109.5

loop_
_geom_bond_atom_site_label_1
_geom_bond_atom_site_label_2
_geom_bond_distance
Fe1 C11 1.747(3)
Fe1 C12 1.953(3)
Fe1 C13 1.979(2)
Fe1 C2 2.105(3)
Fe1 C1 2.109(3)
Fe1 C3 2.115(3)
Fe1 C4 2.136(3)
Fe1 C5 2.144(3)
Fe1 Fe2 2.5403(8)
Fe2 C15 1.874(2)
Fe2 C12 1.882(3)
Fe2 C13 2.017(2)
Fe2 C9 2.077(2)
Fe2 C8 2.094(2)
Fe2 C10 2.113(3)
Fe2 C7 2.130(2)
Fe2 C6 2.150(2)
Fe2 C14 2.330(2)
C1 C2 1.408(4)
C1 C5 1.410(4)
C1 H1 0.9300
C2 C3 1.394(4)
C2 H2 0.9300
C3 C4 1.410(5)
C3 H3 0.9300
C4 C5 1.401(5)
C4 H4 0.9300
C5 H5 0.9300
C6 C10 1.390(4)
C6 C7 1.416(4)
C6 H6 0.9300
C7 C8 1.411(4)
C7 H7 0.9300
C8 C9 1.407(4)
C8 H8 0.9300
C9 C10 1.400(4)
C9 H9 0.9300
C10 H10 0.9300
C11 O11 1.147(3)
C12 O12 1.172(3)
C13 C14 1.446(3)
C13 C16 1.517(3)
C14 O1 1.254(3)
C14 C15 1.487(3)
C15 N1 1.310(3)
N1 C18 1.453(3)
N1 C17 1.478(3)
C16 H16A 0.9600
C16 H16B 0.9600
C16 H16C 0.9600
C17 H17A 0.9600
C17 H17B 0.9600
C17 H17C 0.9600
C18 C23 1.392(4)
C18 C19 1.397(4)
C19 C20 1.390(4)
C19 C24 1.499(4)
C20 C21 1.369(6)
C20 H20 0.9300
C21 C22 1.367(6)
C21 H21 0.9300
C22 C23 1.397(4)
C22 H22 0.9300
C23 C25 1.501(5)
C24 H24A 0.9600
C24 H24B 0.9600
C24 H24C 0.9600
C25 H25A 0.9600
C25 H25B 0.9600
C25 H25C 0.9600

loop_
_geom_torsion_atom_site_label_1
_geom_torsion_atom_site_label_2
_geom_torsion_atom_site_label_3
_geom_torsion_atom_site_label_4
_geom_torsion
C11 Fe1 Fe2 C15 -11.09(11)
C12 Fe1 Fe2 C15 -87.26(12)
C13 Fe1 Fe2 C15 70.16(10)
C2 Fe1 Fe2 C15 -128.41(17)
C1 Fe1 Fe2 C15 148.0(4)
C3 Fe1 Fe2 C15 -153.81(13)
C4 Fe1 Fe2 C15 166.50(12)
C5 Fe1 Fe2 C15 134.65(14)
C11 Fe1 Fe2 C12 76.17(14)
C13 Fe1 Fe2 C12 157.42(13)
C2 Fe1 Fe2 C12 -41.15(19)
C1 Fe1 Fe2 C12 -124.7(4)
C3 Fe1 Fe2 C12 -66.55(15)
C4 Fe1 Fe2 C12 -106.24(15)
C5 Fe1 Fe2 C12 -138.09(16)
C11 Fe1 Fe2 C13 -81.26(12)
C12 Fe1 Fe2 C13 -157.42(13)
C2 Fe1 Fe2 C13 161.43(18)
C1 Fe1 Fe2 C13 77.9(4)
C3 Fe1 Fe2 C13 136.02(14)
C4 Fe1 Fe2 C13 96.33(14)
C5 Fe1 Fe2 C13 64.49(14)
C11 Fe1 Fe2 C9 -130.7(2)
C12 Fe1 Fe2 C9 153.2(2)
C13 Fe1 Fe2 C9 -49.4(2)
C2 Fe1 Fe2 C9 112.0(3)
C1 Fe1 Fe2 C9 28.5(4)
C3 Fe1 Fe2 C9 86.6(2)
C4 Fe1 Fe2 C9 46.9(2)
C5 Fe1 Fe2 C9 15.1(2)
C11 Fe1 Fe2 C8 110.7(2)
C12 Fe1 Fe2 C8 34.6(2)
C13 Fe1 Fe2 C8 -168.0(2)
C2 Fe1 Fe2 C8 -6.6(2)
C1 Fe1 Fe2 C8 -90.1(4)
C3 Fe1 Fe2 C8 -32.0(2)
C4 Fe1 Fe2 C8 -71.7(2)
C5 Fe1 Fe2 C8 -103.5(2)
C11 Fe1 Fe2 C10 -150.53(13)
C12 Fe1 Fe2 C10 133.30(14)
C13 Fe1 Fe2 C10 -69.27(12)
C2 Fe1 Fe2 C10 92.16(18)
C1 Fe1 Fe2 C10 8.6(4)
C3 Fe1 Fe2 C10 66.75(15)
C4 Fe1 Fe2 C10 27.06(14)
C5 Fe1 Fe2 C10 -4.78(16)
C11 Fe1 Fe2 C7 133.34(13)
C12 Fe1 Fe2 C7 57.18(14)
C13 Fe1 Fe2 C7 -145.40(12)
C2 Fe1 Fe2 C7 16.03(19)
C1 Fe1 Fe2 C7 -67.5(4)
C3 Fe1 Fe2 C7 -9.38(14)
C4 Fe1 Fe2 C7 -49.07(14)
C5 Fe1 Fe2 C7 -80.91(15)
C11 Fe1 Fe2 C6 172.10(12)
C12 Fe1 Fe2 C6 95.94(13)
C13 Fe1 Fe2 C6 -106.64(12)
C2 Fe1 Fe2 C6 54.79(18)
C1 Fe1 Fe2 C6 -28.8(4)
C3 Fe1 Fe2 C6 29.38(14)
C4 Fe1 Fe2 C6 -10.31(13)
C5 Fe1 Fe2 C6 -42.15(15)
C11 Fe1 Fe2 C14 -48.81(11)
C12 Fe1 Fe2 C14 -124.98(12)
C13 Fe1 Fe2 C14 32.45(10)
C2 Fe1 Fe2 C14 -166.12(17)
C1 Fe1 Fe2 C14 110.3(4)
C3 Fe1 Fe2 C14 168.47(12)
C4 Fe1 Fe2 C14 128.78(12)
C5 Fe1 Fe2 C14 96.94(13)
C11 Fe1 C1 C2 -99.1(2)
C12 Fe1 C1 C2 -10.5(3)
C13 Fe1 C1 C2 169.03(18)
C3 Fe1 C1 C2 38.1(2)
C4 Fe1 C1 C2 81.2(2)
C5 Fe1 C1 C2 118.3(3)
Fe2 Fe1 C1 C2 101.3(4)
C11 Fe1 C1 C5 142.6(2)
C12 Fe1 C1 C5 -128.8(2)
C13 Fe1 C1 C5 50.7(2)
C2 Fe1 C1 C5 -118.3(3)
C3 Fe1 C1 C5 -80.2(2)
C4 Fe1 C1 C5 -37.1(2)
Fe2 Fe1 C1 C5 -17.0(5)
C5 C1 C2 C3 -0.1(3)
Fe1 C1 C2 C3 -62.17(19)
C5 C1 C2 Fe1 62.09(19)
C11 Fe1 C2 C3 -159.7(2)
C12 Fe1 C2 C3 -70.2(2)
C13 Fe1 C2 C3 86.5(4)
C1 Fe1 C2 C3 116.7(3)
C4 Fe1 C2 C3 37.1(2)
C5 Fe1 C2 C3 79.4(2)
Fe2 Fe1 C2 C3 -40.7(3)
C11 Fe1 C2 C1 83.6(2)
C12 Fe1 C2 C1 173.08(19)
C13 Fe1 C2 C1 -30.2(5)
C3 Fe1 C2 C1 -116.7(3)
C4 Fe1 C2 C1 -79.6(2)
C5 Fe1 C2 C1 -37.35(19)
Fe2 Fe1 C2 C1 -157.42(15)
C1 C2 C3 C4 0.6(3)
Fe1 C2 C3 C4 -61.2(2)
C1 C2 C3 Fe1 61.86(19)
C11 Fe1 C3 C2 27.7(3)
C12 Fe1 C3 C2 112.1(2)
C13 Fe1 C3 C2 -152.85(18)
C1 Fe1 C3 C2 -38.58(19)
C4 Fe1 C3 C2 -119.1(3)
C5 Fe1 C3 C2 -81.7(2)
Fe2 Fe1 C3 C2 154.66(18)
C11 Fe1 C3 C4 146.73(19)
C12 Fe1 C3 C4 -128.80(18)
C13 Fe1 C3 C4 -33.8(2)
C2 Fe1 C3 C4 119.1(3)
C1 Fe1 C3 C4 80.5(2)
C5 Fe1 C3 C4 37.36(17)
Fe2 Fe1 C3 C4 -86.28(17)
C2 C3 C4 C5 -0.9(3)
Fe1 C3 C4 C5 -61.5(2)
C2 C3 C4 Fe1 60.5(2)
C11 Fe1 C4 C5 36.7(4)
C12 Fe1 C4 C5 173.72(18)
C13 Fe1 C4 C5 -85.06(19)
C2 Fe1 C4 C5 80.9(2)
C1 Fe1 C4 C5 37.56(18)
C3 Fe1 C4 C5 117.8(3)
Fe2 Fe1 C4 C5 -137.54(17)
C11 Fe1 C4 C3 -81.1(4)
C12 Fe1 C4 C3 55.91(19)
C13 Fe1 C4 C3 157.14(17)
C2 Fe1 C4 C3 -36.91(18)
C1 Fe1 C4 C3 -80.24(19)
C5 Fe1 C4 C3 -117.8(3)
Fe2 Fe1 C4 C3 104.65(16)
C3 C4 C5 C1 0.9(3)
Fe1 C4 C5 C1 -59.74(19)
C3 C4 C5 Fe1 60.62(19)
C2 C1 C5 C4 -0.5(3)
Fe1 C1 C5 C4 60.54(19)
C2 C1 C5 Fe1 -61.0(2)
C11 Fe1 C5 C4 -163.34(19)
C12 Fe1 C5 C4 -11.2(3)
C13 Fe1 C5 C4 101.6(2)
C2 Fe1 C5 C4 -80.7(2)
C1 Fe1 C5 C4 -118.3(3)
C3 Fe1 C5 C4 -37.87(19)
Fe2 Fe1 C5 C4 56.5(2)
C11 Fe1 C5 C1 -45.0(2)
C12 Fe1 C5 C1 107.2(2)
C13 Fe1 C5 C1 -140.08(19)
C2 Fe1 C5 C1 37.67(19)
C3 Fe1 C5 C1 80.5(2)
C4 Fe1 C5 C1 118.3(3)
Fe2 Fe1 C5 C1 174.83(15)
C15 Fe2 C6 C10 -43.6(5)
C12 Fe2 C6 C10 173.97(16)
C13 Fe2 C6 C10 70.50(17)
C9 Fe2 C6 C10 -37.47(16)
C8 Fe2 C6 C10 -81.13(18)
C7 Fe2 C6 C10 -118.7(2)
C14 Fe2 C6 C10 38.4(2)
Fe1 Fe2 C6 C10 122.61(15)
C15 Fe2 C6 C7 75.1(5)
C12 Fe2 C6 C7 -67.37(18)
C13 Fe2 C6 C7 -170.84(16)
C9 Fe2 C6 C7 81.20(18)
C8 Fe2 C6 C7 37.54(17)
C10 Fe2 C6 C7 118.7(2)
C14 Fe2 C6 C7 157.09(16)
Fe1 Fe2 C6 C7 -118.73(16)
C10 C6 C7 C8 -0.1(3)
Fe2 C6 C7 C8 -59.71(17)
C10 C6 C7 Fe2 59.58(17)
C15 Fe2 C7 C8 -42.4(2)
C12 Fe2 C7 C8 -125.34(18)
C13 Fe2 C7 C8 135.5(2)
C9 Fe2 C7 C8 38.43(17)
C10 Fe2 C7 C8 81.69(19)
C6 Fe2 C7 C8 118.5(3)
C14 Fe2 C7 C8 23.1(5)
Fe1 Fe2 C7 C8 -165.27(15)
C15 Fe2 C7 C6 -160.94(16)
C12 Fe2 C7 C6 116.15(18)
C13 Fe2 C7 C6 17.0(3)
C9 Fe2 C7 C6 -80.08(18)
C8 Fe2 C7 C6 -118.5(3)
C10 Fe2 C7 C6 -36.81(16)
C14 Fe2 C7 C6 -95.4(4)
Fe1 Fe2 C7 C6 76.23(17)
C6 C7 C8 C9 0.3(3)
Fe2 C7 C8 C9 -60.90(17)
C6 C7 C8 Fe2 61.18(18)
C15 Fe2 C8 C9 -91.55(16)
C12 Fe2 C8 C9 176.74(16)
C13 Fe2 C8 C9 -9.4(3)
C10 Fe2 C8 C9 37.95(16)
C7 Fe2 C8 C9 117.2(2)
C6 Fe2 C8 C9 80.01(17)
C14 Fe2 C8 C9 -55.72(19)
Fe1 Fe2 C8 C9 149.49(16)
C15 Fe2 C8 C7 151.25(17)
C12 Fe2 C8 C7 59.54(19)
C13 Fe2 C8 C7 -126.6(2)
C9 Fe2 C8 C7 -117.2(2)
C10 Fe2 C8 C7 -79.25(19)
C6 Fe2 C8 C7 -37.18(17)
C14 Fe2 C8 C7 -172.92(15)
Fe1 Fe2 C8 C7 32.3(3)
C7 C8 C9 C10 -0.3(3)
Fe2 C8 C9 C10 -62.67(18)
C7 C8 C9 Fe2 62.34(18)
C15 Fe2 C9 C10 -144.90(17)
C12 Fe2 C9 C10 111.5(2)
C13 Fe2 C9 C10 -67.19(18)
C8 Fe2 C9 C10 117.4(2)
C7 Fe2 C9 C10 79.33(18)
C6 Fe2 C9 C10 36.56(16)
C14 Fe2 C9 C10 -104.51(17)
Fe1 Fe2 C9 C10 -27.5(3)
C15 Fe2 C9 C8 97.73(16)
C12 Fe2 C9 C8 -5.9(3)
C13 Fe2 C9 C8 175.45(14)
C10 Fe2 C9 C8 -117.4(2)
C7 Fe2 C9 C8 -38.03(16)
C6 Fe2 C9 C8 -80.80(17)
C14 Fe2 C9 C8 138.13(15)
Fe1 Fe2 C9 C8 -144.85(18)
C7 C6 C10 C9 -0.1(3)
Fe2 C6 C10 C9 59.74(18)
C7 C6 C10 Fe2 -59.82(17)
C8 C9 C10 C6 0.3(3)
Fe2 C9 C10 C6 -61.81(18)
C8 C9 C10 Fe2 62.07(18)
C15 Fe2 C10 C6 167.58(14)
C12 Fe2 C10 C6 -9.4(3)
C13 Fe2 C10 C6 -118.43(16)
C9 Fe2 C10 C6 118.9(2)
C8 Fe2 C10 C6 80.61(17)
C7 Fe2 C10 C6 37.37(16)
C14 Fe2 C10 C6 -155.50(15)
Fe1 Fe2 C10 C6 -72.48(16)
C15 Fe2 C10 C9 48.6(2)
C12 Fe2 C10 C9 -128.4(2)
C13 Fe2 C10 C9 122.63(17)
C8 Fe2 C10 C9 -38.34(16)
C7 Fe2 C10 C9 -81.57(18)
C6 Fe2 C10 C9 -118.9(2)
C14 Fe2 C10 C9 85.56(17)
Fe1 Fe2 C10 C9 168.58(14)
C12 Fe1 C11 O11 -119(4)
C13 Fe1 C11 O11 145(4)
C2 Fe1 C11 O11 -18(4)
C1 Fe1 C11 O11 20(4)
C3 Fe1 C11 O11 -35(5)
C4 Fe1 C11 O11 21(5)
C5 Fe1 C11 O11 47(5)
Fe2 Fe1 C11 O11 -165(4)
C15 Fe2 C12 O12 -93.0(4)
C13 Fe2 C12 O12 -166.6(3)
C9 Fe2 C12 O12 14.6(5)
C8 Fe2 C12 O12 10.6(4)
C10 Fe2 C12 O12 84.7(4)
C7 Fe2 C12 O12 43.5(4)
C6 Fe2 C12 O12 78.8(4)
C14 Fe2 C12 O12 -128.7(3)
Fe1 Fe2 C12 O12 176.2(4)
C15 Fe2 C12 Fe1 90.81(9)
C13 Fe2 C12 Fe1 17.20(10)
C9 Fe2 C12 Fe1 -161.58(16)
C8 Fe2 C12 Fe1 -165.53(9)
C10 Fe2 C12 Fe1 -91.43(17)
C7 Fe2 C12 Fe1 -132.63(11)
C6 Fe2 C12 Fe1 -97.40(10)
C14 Fe2 C12 Fe1 55.11(10)
C11 Fe1 C12 O12 75.2(3)
C13 Fe1 C12 O12 165.9(3)
C2 Fe1 C12 O12 -21.2(3)
C1 Fe1 C12 O12 -14.5(4)
C3 Fe1 C12 O12 -57.2(3)
C4 Fe1 C12 O12 -88.5(3)
C5 Fe1 C12 O12 -81.2(4)
Fe2 Fe1 C12 O12 -176.6(4)
C11 Fe1 C12 Fe2 -108.21(12)
C13 Fe1 C12 Fe2 -17.51(10)
C2 Fe1 C12 Fe2 155.39(11)
C1 Fe1 C12 Fe2 162.09(14)
C3 Fe1 C12 Fe2 119.39(12)
C4 Fe1 C12 Fe2 88.11(12)
C5 Fe1 C12 Fe2 95.4(2)
C11 Fe1 C13 C14 29.95(18)
C12 Fe1 C13 C14 -58.41(18)
C2 Fe1 C13 C14 144.5(3)
C1 Fe1 C13 C14 121.91(18)
C3 Fe1 C13 C14 -149.67(18)
C4 Fe1 C13 C14 -170.55(18)
C5 Fe1 C13 C14 151.10(18)
Fe2 Fe1 C13 C14 -74.90(16)
C11 Fe1 C13 C16 -126.8(2)
C12 Fe1 C13 C16 144.81(19)
C2 Fe1 C13 C16 -12.3(5)
C1 Fe1 C13 C16 -34.9(2)
C3 Fe1 C13 C16 53.5(2)
C4 Fe1 C13 C16 32.7(2)
C5 Fe1 C13 C16 -5.7(2)
Fe2 Fe1 C13 C16 128.3(2)
C11 Fe1 C13 Fe2 104.85(10)
C12 Fe1 C13 Fe2 16.49(10)
C2 Fe1 C13 Fe2 -140.6(3)
C1 Fe1 C13 Fe2 -163.19(11)
C3 Fe1 C13 Fe2 -74.77(16)
C4 Fe1 C13 Fe2 -95.65(11)
C5 Fe1 C13 Fe2 -134.00(10)
C15 Fe2 C13 C14 20.47(13)
C12 Fe2 C13 C14 105.43(15)
C9 Fe2 C13 C14 -75.28(16)
C8 Fe2 C13 C14 -68.7(3)
C10 Fe2 C13 C14 -110.96(15)
C7 Fe2 C13 C14 -158.05(19)
C6 Fe2 C13 C14 -146.70(14)
Fe1 Fe2 C13 C14 122.59(15)
C15 Fe2 C13 C16 135.8(2)
C12 Fe2 C13 C16 -139.3(2)
C9 Fe2 C13 C16 40.0(2)
C8 Fe2 C13 C16 46.6(3)
C10 Fe2 C13 C16 4.3(2)
C7 Fe2 C13 C16 -42.8(3)
C6 Fe2 C13 C16 -31.4(2)
C14 Fe2 C13 C16 115.3(3)
Fe1 Fe2 C13 C16 -122.1(2)
C15 Fe2 C13 Fe1 -102.12(9)
C12 Fe2 C13 Fe1 -17.16(10)
C9 Fe2 C13 Fe1 162.13(9)
C8 Fe2 C13 Fe1 168.69(18)
C10 Fe2 C13 Fe1 126.45(9)
C7 Fe2 C13 Fe1 79.4(2)
C6 Fe2 C13 Fe1 90.71(10)
C14 Fe2 C13 Fe1 -122.59(15)
C16 C13 C14 O1 1.7(3)
Fe1 C13 C14 O1 -156.8(2)
Fe2 C13 C14 O1 130.4(2)
C16 C13 C14 C15 -154.96(19)
Fe1 C13 C14 C15 46.6(2)
Fe2 C13 C14 C15 -26.20(16)
C16 C13 C14 Fe2 -128.8(2)
Fe1 C13 C14 Fe2 72.77(13)
C15 Fe2 C14 O1 97.9(3)
C12 Fe2 C14 O1 164.0(2)
C13 Fe2 C14 O1 -114.0(3)
C9 Fe2 C14 O1 2.6(3)
C8 Fe2 C14 O1 34.8(3)
C10 Fe2 C14 O1 -37.1(3)
C7 Fe2 C14 O1 16.7(5)
C6 Fe2 C14 O1 -60.8(3)
Fe1 Fe2 C14 O1 -155.7(3)
C15 Fe2 C14 C13 -148.2(2)
C12 Fe2 C14 C13 -82.08(15)
C9 Fe2 C14 C13 116.53(15)
C8 Fe2 C14 C13 148.81(15)
C10 Fe2 C14 C13 76.83(15)
C7 Fe2 C14 C13 130.7(4)
C6 Fe2 C14 C13 53.2(2)
Fe1 Fe2 C14 C13 -41.76(12)
C12 Fe2 C14 C15 66.08(15)
C13 Fe2 C14 C15 148.2(2)
C9 Fe2 C14 C15 -95.31(15)
C8 Fe2 C14 C15 -63.04(17)
C10 Fe2 C14 C15 -135.02(14)
C7 Fe2 C14 C15 -81.2(4)
C6 Fe2 C14 C15 -158.69(15)
Fe1 Fe2 C14 C15 106.40(13)
O1 C14 C15 N1 42.8(3)
C13 C14 C15 N1 -158.7(2)
Fe2 C14 C15 N1 173.1(3)
O1 C14 C15 Fe2 -130.3(2)
C13 C14 C15 Fe2 28.18(17)
C12 Fe2 C15 N1 72.3(3)
C13 Fe2 C15 N1 170.4(3)
C9 Fe2 C15 N1 -77.0(3)
C8 Fe2 C15 N1 -36.6(3)
C10 Fe2 C15 N1 -105.9(3)
C7 Fe2 C15 N1 -10.7(4)
C6 Fe2 C15 N1 -71.3(6)
C14 Fe2 C15 N1 -169.9(4)
Fe1 Fe2 C15 N1 122.0(3)
C12 Fe2 C15 C14 -117.85(14)
C13 Fe2 C15 C14 -19.74(12)
C9 Fe2 C15 C14 92.85(15)
C8 Fe2 C15 C14 133.24(14)
C10 Fe2 C15 C14 64.01(17)
C7 Fe2 C15 C14 159.18(15)
C6 Fe2 C15 C14 98.5(4)
Fe1 Fe2 C15 C14 -68.12(12)
C14 C15 N1 C18 -162.8(2)
Fe2 C15 N1 C18 4.6(4)
C14 C15 N1 C17 13.4(3)
Fe2 C15 N1 C17 -179.1(2)
C15 N1 C18 C23 -99.3(3)
C17 N1 C18 C23 84.2(3)
C15 N1 C18 C19 82.8(3)
C17 N1 C18 C19 -93.6(3)
C23 C18 C19 C20 3.9(4)
N1 C18 C19 C20 -178.4(2)
C23 C18 C19 C24 -174.3(2)
N1 C18 C19 C24 3.4(3)
C18 C19 C20 C21 0.4(4)
C24 C19 C20 C21 178.6(3)
C19 C20 C21 C22 -2.4(5)
C20 C21 C22 C23 0.3(5)
C19 C18 C23 C22 -5.9(4)
N1 C18 C23 C22 176.4(2)
C19 C18 C23 C25 173.2(3)
N1 C18 C23 C25 -4.6(4)
C21 C22 C23 C18 3.7(4)
C21 C22 C23 C25 -175.3(3)
